data_7705264
loop_
_publ_author_name
'Paul, Anup'
'Das, Kabita'
'Karmakar, Anirban'
'Guedes da Silva, M F\'atima C'
'Pombeiro, Armando J. L.'

_publ_section_title
;
 A mechanistic insight into the rapid and selective removal of Congo Red
 by an amide functionalised Zn(ii) coordination polymer.
;
_journal_issue 37
_journal_name_full 'Dalton transactions (Cambridge, England : 2003)'
_journal_page_first 12970
_journal_page_last 12984
_journal_paper_doi 10.1039/d0dt02172e
_journal_volume 49
_journal_year 2020
_chemical_formula_moiety 'C20 H20 N3 O7 Zn'
_chemical_formula_sum 'C20 H20 N3 O7 Zn'
_chemical_formula_weight 479.76
_space_group_crystal_system triclinic
_space_group_IT_number 2
_space_group_name_Hall '-P 1'
_space_group_name_H-M_alt 'P -1'
_atom_sites_solution_hydrogens mixed
_audit_creation_method SHELXL-2014/7
_audit_update_record
;
2020-06-18 deposited with the CCDC.	2020-08-24 downloaded from the CCDC.
;
_cell_angle_alpha 90.098(9)
_cell_angle_beta 110.130(12)
_cell_angle_gamma 90.113(9)
_cell_formula_units_Z 2
_cell_length_a 8.554(3)
_cell_length_b 11.089(4)
_cell_length_c 11.895(4)
_cell_measurement_reflns_used 8909
_cell_measurement_temperature 298(2)
_cell_measurement_theta_max 26.44
_cell_measurement_theta_min 2.59
_cell_volume 1059.4(6)
_computing_cell_refinement 'Bruker SAINT'
_computing_data_collection 'Bruker APEX2'
_computing_data_reduction 'Bruker SAINT'
_computing_structure_refinement 'SHELXL-2014/7 (Sheldrick, 2014)'
_computing_structure_solution 'SIR97 (Giacovazzo et al, 1997)'
_diffrn_ambient_temperature 298(2)
_diffrn_measured_fraction_theta_full 0.994
_diffrn_measured_fraction_theta_max 0.985
_diffrn_measurement_device_type 'Bruker APEX-II PHOTON 100'
_diffrn_measurement_method '\f and \w scans'
_diffrn_radiation_monochromator graphite
_diffrn_radiation_source 'sealed tube'
_diffrn_radiation_type MoK\a
_diffrn_radiation_wavelength 0.71073
_diffrn_reflns_av_R_equivalents 0.0261
_diffrn_reflns_av_unetI/netI 0.0156
_diffrn_reflns_Laue_measured_fraction_full 0.994
_diffrn_reflns_Laue_measured_fraction_max 0.985
_diffrn_reflns_limit_h_max 10
_diffrn_reflns_limit_h_min -10
_diffrn_reflns_limit_k_max 13
_diffrn_reflns_limit_k_min -13
_diffrn_reflns_limit_l_max 14
_diffrn_reflns_limit_l_min -14
_diffrn_reflns_number 30647
_diffrn_reflns_point_group_measured_fraction_full 0.994
_diffrn_reflns_point_group_measured_fraction_max 0.985
_diffrn_reflns_theta_full 25.242
_diffrn_reflns_theta_max 26.507
_diffrn_reflns_theta_min 2.536
_exptl_absorpt_coefficient_mu 1.206
_exptl_absorpt_correction_T_max 0.796
_exptl_absorpt_correction_T_min 0.691
_exptl_absorpt_correction_type multi-scan
_exptl_absorpt_process_details SADABS
_exptl_crystal_colour colourless
_exptl_crystal_density_diffrn 1.504
_exptl_crystal_description block
_exptl_crystal_F_000 494
_exptl_crystal_size_max 0.430
_exptl_crystal_size_mid 0.270
_exptl_crystal_size_min 0.200
_refine_diff_density_max 1.368
_refine_diff_density_min -0.743
_refine_diff_density_rms 0.084
_refine_ls_extinction_method none
_refine_ls_goodness_of_fit_ref 1.103
_refine_ls_hydrogen_treatment mixed
_refine_ls_matrix_type full
_refine_ls_number_parameters 290
_refine_ls_number_reflns 4332
_refine_ls_number_restraints 26
_refine_ls_restrained_S_all 1.130
_refine_ls_R_factor_all 0.0599
_refine_ls_R_factor_gt 0.0485
_refine_ls_shift/su_max 0.000
_refine_ls_shift/su_mean 0.000
_refine_ls_structure_factor_coef Fsqd
_refine_ls_weighting_details 'w=1/[\s^2^(Fo^2^)+(0.0483P)^2^+2.5528P] where P=(Fo^2^+2Fc^2^)/3'
_refine_ls_weighting_scheme calc
_refine_ls_wR_factor_gt 0.1173
_refine_ls_wR_factor_ref 0.1298
_reflns_Friedel_coverage 0.000
_reflns_number_gt 3775
_reflns_number_total 4332
_reflns_threshold_expression 'I > 2\s(I)'
_cod_data_source_file d0dt02172e2.cif
_cod_data_source_block 1
_cod_depositor_comments 'Adding full bibliography for 7705264--7705266.cif.'
_cod_database_code 7705264
_shelx_shelxl_version_number 2014/7
_shelx_space_group_comment
;
The symmetry employed for this shelxl refinement is uniquely defined
by the following loop, which should always be used as a source of
symmetry information in preference to the above space-group names.
They are only intended as comments.
;
_shelx_estimated_absorpt_t_min 0.625
_shelx_estimated_absorpt_t_max 0.794

loop_
_space_group_symop_operation_xyz
'x, y, z'
'-x, -y, -z'

loop_
_atom_site_label
_atom_site_type_symbol
_atom_site_fract_x
_atom_site_fract_y
_atom_site_fract_z
_atom_site_U_iso_or_equiv
_atom_site_adp_type
_atom_site_occupancy
_atom_site_site_symmetry_order
_atom_site_calc_flag
_atom_site_refinement_flags_posn
_atom_site_refinement_flags_adp
_atom_site_refinement_flags_occupancy
_atom_site_disorder_assembly
_atom_site_disorder_group
C1 C 0.3270(4) -0.0135(3) 0.1175(3) 0.0340(7) Uani 1 1 d . . . . .
C2 C 0.4347(4) -0.1195(3) 0.1136(3) 0.0289(6) Uani 1 1 d . . . . .
C3 C 0.4218(4) -0.1710(3) 0.0050(3) 0.0324(7) Uani 1 1 d . . . . .
H3 H 0.3513 -0.1367 -0.0655 0.039 Uiso 1 1 calc R U . . .
C4 C 0.5124(4) -0.2730(3) -0.0005(3) 0.0337(7) Uani 1 1 d . . . . .
H4 H 0.5020 -0.3067 -0.0744 0.040 Uiso 1 1 calc R U . . .
C5 C 0.6190(4) -0.3252(3) 0.1043(3) 0.0271(6) Uani 1 1 d . . . . .
C6 C 0.6343(5) -0.2722(3) 0.2127(3) 0.0418(8) Uani 1 1 d . . . . .
H6 H 0.7069 -0.3053 0.2831 0.050 Uiso 1 1 calc R U . . .
C7 C 0.5428(5) -0.1701(3) 0.2186(3) 0.0443(9) Uani 1 1 d . . . . .
H7 H 0.5540 -0.1358 0.2924 0.053 Uiso 1 1 calc R U . . .
C8 C 0.7154(4) -0.4402(3) 0.1072(3) 0.0312(7) Uani 1 1 d . . . . .
C9 C 0.8157(4) -0.5745(3) -0.0207(3) 0.0263(6) Uani 1 1 d . . . . .
C10 C 0.7941(4) -0.6008(3) -0.1391(3) 0.0349(7) Uani 1 1 d . . . . .
H10 H 0.7208 -0.5557 -0.2006 0.042 Uiso 1 1 calc R U . . .
C11 C 0.8824(5) -0.6943(3) -0.1649(3) 0.0394(8) Uani 1 1 d . . . . .
H11 H 0.8694 -0.7126 -0.2439 0.047 Uiso 1 1 calc R U . . .
C12 C 0.9895(4) -0.7600(3) -0.0731(3) 0.0338(7) Uani 1 1 d . . . . .
H12 H 1.0499 -0.8220 -0.0913 0.041 Uiso 1 1 calc R U . . .
C13 C 0.9251(4) -0.6461(3) 0.0690(3) 0.0293(6) Uani 1 1 d . . . . .
H13 H 0.9395 -0.6302 0.1488 0.035 Uiso 1 1 calc R U . . .
C14 C 0.3299(4) 0.3279(3) 0.3153(3) 0.0312(7) Uani 1 1 d . . . . .
C15 C 0.4182(4) 0.4172(3) 0.4116(3) 0.0317(7) Uani 1 1 d . . . . .
C16 C 0.3657(5) 0.4351(3) 0.5083(3) 0.0402(8) Uani 1 1 d . . . . .
H16 H 0.2758 0.3915 0.5141 0.048 Uiso 1 1 calc R U . . .
C17 C 0.5526(5) 0.4817(3) 0.4033(3) 0.0403(8) Uani 1 1 d . . . . .
H17 H 0.5882 0.4693 0.3386 0.048 Uiso 1 1 calc R U . . .
C21 C 0.9577(13) 0.1470(9) 0.5394(8) 0.131(3) Uani 1 1 d . U . . .
H21 H 1.0425 0.1711 0.5122 0.157 Uiso 1 1 calc R U . . .
C22 C 0.7479(12) 0.1842(10) 0.3466(7) 0.151(4) Uani 1 1 d . U . . .
H22A H 0.6357 0.2114 0.3299 0.227 Uiso 1 1 calc R U . . .
H22B H 0.7475 0.1139 0.2992 0.227 Uiso 1 1 calc R U . . .
H22C H 0.8119 0.2469 0.3272 0.227 Uiso 1 1 calc R U . . .
C23 C 0.6934(18) 0.0914(13) 0.5091(12) 0.204(6) Uani 1 1 d . U . . .
H23A H 0.5844 0.1002 0.4501 0.306 Uiso 1 1 calc R U . . .
H23B H 0.7213 0.0074 0.5200 0.306 Uiso 1 1 calc R U . . .
H23C H 0.6947 0.1256 0.5836 0.306 Uiso 1 1 calc R U . . .
N1 N 0.7296(3) -0.4740(2) 0.0013(2) 0.0298(6) Uani 1 1 d D . . . .
N2 N 1.0102(3) -0.7378(2) 0.0419(2) 0.0274(5) Uani 1 1 d . . . . .
N3 N 0.8185(6) 0.1558(5) 0.4677(4) 0.0809(15) Uani 1 1 d . . . . .
O1 O 0.2178(3) 0.0233(2) 0.0252(3) 0.0444(6) Uani 1 1 d . . . . .
O2 O 0.3482(3) 0.0357(2) 0.2174(3) 0.0524(7) Uani 1 1 d . . . . .
O3 O 0.2246(3) 0.2569(2) 0.3327(2) 0.0403(6) Uani 1 1 d . . . . .
O4 O 0.3625(3) 0.3259(2) 0.2205(2) 0.0379(5) Uani 1 1 d . . . . .
O5 O -0.0255(4) 0.0593(2) 0.1932(3) 0.0451(6) Uani 1 1 d D . . . .
O6 O 0.7751(4) -0.4976(3) 0.1992(2) 0.0528(8) Uani 1 1 d . . . . .
O7 O 1.0047(7) 0.1100(5) 0.6458(4) 0.1075(16) Uani 1 1 d . U . . .
Zn1 Zn 0.16603(5) 0.15892(3) 0.17897(3) 0.03204(14) Uani 1 1 d . . . . .
H1N H 0.696(5) -0.426(3) -0.061(3) 0.038 Uiso 1 1 d D U . . .
H5A H -0.078(6) 0.030(4) 0.129(4) 0.048 Uiso 1 1 d . U . . .
H5B H -0.008(5) 0.002(3) 0.248(3) 0.048 Uiso 1 1 d D U . . .

loop_
_atom_site_aniso_label
_atom_site_aniso_U_11
_atom_site_aniso_U_22
_atom_site_aniso_U_33
_atom_site_aniso_U_23
_atom_site_aniso_U_13
_atom_site_aniso_U_12
C1 0.0245(15) 0.0210(14) 0.056(2) -0.0061(14) 0.0135(15) 0.0000(12)
C2 0.0230(14) 0.0202(14) 0.0427(17) -0.0052(12) 0.0101(13) 0.0030(11)
C3 0.0323(16) 0.0293(16) 0.0361(17) 0.0039(13) 0.0122(14) 0.0102(13)
C4 0.0382(18) 0.0315(16) 0.0345(17) -0.0011(13) 0.0164(14) 0.0102(14)
C5 0.0261(14) 0.0215(14) 0.0361(16) -0.0002(12) 0.0137(13) 0.0050(11)
C6 0.0394(19) 0.0412(19) 0.0363(18) -0.0010(15) 0.0020(15) 0.0195(15)
C7 0.044(2) 0.0406(19) 0.0393(19) -0.0141(15) 0.0030(16) 0.0160(16)
C8 0.0311(16) 0.0267(15) 0.0374(17) 0.0040(13) 0.0140(14) 0.0083(12)
C9 0.0255(14) 0.0186(13) 0.0360(16) -0.0012(11) 0.0121(12) 0.0019(11)
C10 0.0389(18) 0.0271(16) 0.0351(17) 0.0012(13) 0.0081(14) 0.0091(13)
C11 0.050(2) 0.0350(18) 0.0305(17) -0.0057(14) 0.0108(15) 0.0113(15)
C12 0.0347(17) 0.0258(15) 0.0402(18) -0.0076(13) 0.0120(14) 0.0086(13)
C13 0.0290(15) 0.0250(15) 0.0334(16) -0.0029(12) 0.0099(13) 0.0050(12)
C14 0.0365(17) 0.0275(15) 0.0254(15) -0.0046(12) 0.0054(13) 0.0085(13)
C15 0.0381(17) 0.0290(15) 0.0253(15) -0.0067(12) 0.0074(13) 0.0000(13)
C16 0.0427(19) 0.047(2) 0.0313(17) -0.0135(15) 0.0140(15) -0.0162(16)
C17 0.050(2) 0.048(2) 0.0260(16) -0.0158(14) 0.0180(15) -0.0070(17)
C21 0.132(6) 0.134(6) 0.104(5) 0.014(5) 0.013(5) 0.019(5)
C22 0.160(8) 0.207(9) 0.074(4) 0.013(5) 0.023(5) 0.104(7)
C23 0.216(12) 0.243(13) 0.183(11) 0.000(9) 0.107(10) -0.038(10)
N1 0.0347(14) 0.0218(12) 0.0350(14) 0.0020(10) 0.0145(12) 0.0102(11)
N2 0.0268(13) 0.0209(12) 0.0339(13) -0.0042(10) 0.0099(11) 0.0036(10)
N3 0.063(3) 0.124(4) 0.047(2) -0.001(2) 0.008(2) 0.030(3)
O1 0.0374(13) 0.0328(13) 0.0594(17) 0.0034(11) 0.0118(12) 0.0169(11)
O2 0.0449(15) 0.0412(15) 0.0621(18) -0.0235(13) 0.0071(13) 0.0164(12)
O3 0.0472(14) 0.0355(13) 0.0381(13) -0.0154(10) 0.0148(11) -0.0081(11)
O4 0.0469(14) 0.0393(13) 0.0249(11) -0.0093(9) 0.0092(10) 0.0039(11)
O5 0.0480(16) 0.0403(15) 0.0450(15) -0.0054(12) 0.0135(13) -0.0062(12)
O6 0.075(2) 0.0469(15) 0.0437(15) 0.0146(12) 0.0288(14) 0.0367(14)
O7 0.120(3) 0.104(3) 0.073(2) 0.028(2) 0.001(2) -0.018(3)
Zn1 0.0339(2) 0.0255(2) 0.0325(2) -0.00687(14) 0.00593(16) 0.00889(15)

loop_
_atom_type_symbol
_atom_type_description
_atom_type_scat_dispersion_real
_atom_type_scat_dispersion_imag
_atom_type_scat_source
C C 0.0033 0.0016 'International Tables Vol C Tables 4.2.6.8 and 6.1.1.4'
H H 0.0000 0.0000 'International Tables Vol C Tables 4.2.6.8 and 6.1.1.4'
N N 0.0061 0.0033 'International Tables Vol C Tables 4.2.6.8 and 6.1.1.4'
O O 0.0106 0.0060 'International Tables Vol C Tables 4.2.6.8 and 6.1.1.4'
Zn Zn 0.2839 1.4301 'International Tables Vol C Tables 4.2.6.8 and 6.1.1.4'

loop_
_geom_angle_atom_site_label_1
_geom_angle_atom_site_label_2
_geom_angle_atom_site_label_3
_geom_angle
_geom_angle_site_symmetry_1
_geom_angle_site_symmetry_3
_geom_angle_publ_flag
O1 C1 O2 120.7(3) . . ?
O1 C1 C2 120.9(3) . . ?
O2 C1 C2 118.4(3) . . ?
C3 C2 C7 119.1(3) . . ?
C3 C2 C1 119.9(3) . . ?
C7 C2 C1 120.9(3) . . ?
C2 C3 C4 121.0(3) . . ?
C2 C3 H3 119.5 . . ?
C4 C3 H3 119.5 . . ?
C3 C4 C5 120.2(3) . . ?
C3 C4 H4 119.9 . . ?
C5 C4 H4 119.9 . . ?
C6 C5 C4 118.8(3) . . ?
C6 C5 C8 117.4(3) . . ?
C4 C5 C8 123.8(3) . . ?
C5 C6 C7 121.2(3) . . ?
C5 C6 H6 119.4 . . ?
C7 C6 H6 119.4 . . ?
C6 C7 C2 119.8(3) . . ?
C6 C7 H7 120.1 . . ?
C2 C7 H7 120.1 . . ?
O6 C8 N1 123.1(3) . . ?
O6 C8 C5 121.2(3) . . ?
N1 C8 C5 115.6(3) . . ?
C10 C9 C13 118.5(3) . . ?
C10 C9 N1 117.2(3) . . ?
C13 C9 N1 124.3(3) . . ?
C11 C10 C9 119.4(3) . . ?
C11 C10 H10 120.3 . . ?
C9 C10 H10 120.3 . . ?
C12 C11 C10 119.5(3) . . ?
C12 C11 H11 120.2 . . ?
C10 C11 H11 120.2 . . ?
N2 C12 C11 122.2(3) . . ?
N2 C12 H12 118.9 . . ?
C11 C12 H12 118.9 . . ?
N2 C13 C9 121.3(3) . . ?
N2 C13 H13 119.4 . . ?
C9 C13 H13 119.4 . . ?
O4 C14 O3 121.9(3) . . ?
O4 C14 C15 119.3(3) . . ?
O3 C14 C15 118.9(3) . . ?
O4 C14 Zn1 70.05(18) . . ?
O3 C14 Zn1 51.89(15) . . ?
C15 C14 Zn1 170.4(2) . . ?
C17 C15 C16 120.0(3) . . ?
C17 C15 C14 119.6(3) . . ?
C16 C15 C14 120.3(3) . . ?
C15 C16 C17 120.0(3) . 2_666 ?
C15 C16 H16 120.0 . . ?
C17 C16 H16 120.0 2_666 . ?
C15 C17 C16 120.0(3) . 2_666 ?
C15 C17 H17 120.0 . . ?
C16 C17 H17 120.0 2_666 . ?
N3 C21 O7 129.4(10) . . ?
N3 C21 H21 115.3 . . ?
O7 C21 H21 115.3 . . ?
N3 C22 H22A 109.5 . . ?
N3 C22 H22B 109.5 . . ?
H22A C22 H22B 109.5 . . ?
N3 C22 H22C 109.5 . . ?
H22A C22 H22C 109.5 . . ?
H22B C22 H22C 109.5 . . ?
N3 C23 H23A 109.5 . . ?
N3 C23 H23B 109.5 . . ?
H23A C23 H23B 109.5 . . ?
N3 C23 H23C 109.5 . . ?
H23A C23 H23C 109.5 . . ?
H23B C23 H23C 109.5 . . ?
C8 N1 C9 127.5(3) . . ?
C8 N1 H1N 120(3) . . ?
C9 N1 H1N 111(3) . . ?
C12 N2 C13 119.1(3) . . ?
C12 N2 Zn1 121.9(2) . 1_645 ?
C13 N2 Zn1 119.0(2) . 1_645 ?
C21 N3 C22 136.2(8) . . ?
C21 N3 C23 111.6(8) . . ?
C22 N3 C23 110.1(8) . . ?
C1 O2 Zn1 103.4(2) . . ?
C14 O3 Zn1 98.79(19) . . ?
C14 O4 Zn1 81.0(2) . . ?
Zn1 O5 H5A 110(3) . . ?
Zn1 O5 H5B 121(3) . . ?
H5A O5 H5B 108(4) . . ?
O2 Zn1 O5 101.31(13) . . ?
O2 Zn1 O3 103.12(11) . . ?
O5 Zn1 O3 99.79(11) . . ?
O2 Zn1 N2 143.16(12) . 1_465 ?
O5 Zn1 N2 92.75(11) . 1_465 ?
O3 Zn1 N2 107.81(11) . 1_465 ?
O2 Zn1 O4 92.55(11) . . ?
O5 Zn1 O4 156.53(10) . . ?
O3 Zn1 O4 58.25(9) . . ?
N2 Zn1 O4 87.15(9) 1_465 . ?
O2 Zn1 C14 98.15(11) . . ?
O5 Zn1 C14 128.82(11) . . ?
O3 Zn1 C14 29.32(10) . . ?
N2 Zn1 C14 99.08(10) 1_465 . ?
O4 Zn1 C14 28.95(9) . . ?

loop_
_geom_bond_atom_site_label_1
_geom_bond_atom_site_label_2
_geom_bond_distance
_geom_bond_site_symmetry_2
_geom_bond_publ_flag
C1 O1 1.242(4) . ?
C1 O2 1.262(4) . ?
C1 C2 1.505(4) . ?
C2 C3 1.380(5) . ?
C2 C7 1.393(5) . ?
C3 C4 1.387(4) . ?
C3 H3 0.9300 . ?
C4 C5 1.394(5) . ?
C4 H4 0.9300 . ?
C5 C6 1.381(5) . ?
C5 C8 1.515(4) . ?
C6 C7 1.393(5) . ?
C6 H6 0.9300 . ?
C7 H7 0.9300 . ?
C8 O6 1.218(4) . ?
C8 N1 1.358(4) . ?
C9 C10 1.386(5) . ?
C9 C13 1.401(4) . ?
C9 N1 1.411(4) . ?
C10 C11 1.379(5) . ?
C10 H10 0.9300 . ?
C11 C12 1.370(5) . ?
C11 H11 0.9300 . ?
C12 N2 1.341(4) . ?
C12 H12 0.9300 . ?
C13 N2 1.354(4) . ?
C13 H13 0.9300 . ?
C14 O4 1.252(4) . ?
C14 O3 1.265(4) . ?
C14 C15 1.503(4) . ?
C14 Zn1 2.554(3) . ?
C15 C17 1.385(5) . ?
C15 C16 1.386(5) . ?
C16 C17 1.390(5) 2_666 ?
C16 H16 0.9300 . ?
C17 C16 1.390(5) 2_666 ?
C17 H17 0.9300 . ?
C21 N3 1.207(10) . ?
C21 O7 1.258(9) . ?
C21 H21 0.9300 . ?
C22 N3 1.394(8) . ?
C22 H22A 0.9600 . ?
C22 H22B 0.9600 . ?
C22 H22C 0.9600 . ?
C23 N3 1.503(12) . ?
C23 H23A 0.9600 . ?
C23 H23B 0.9600 . ?
C23 H23C 0.9600 . ?
N1 H1N 0.882(18) . ?
N2 Zn1 2.064(3) 1_645 ?
O2 Zn1 2.006(3) . ?
O3 Zn1 2.034(2) . ?
O4 Zn1 2.431(3) . ?
O5 Zn1 2.029(3) . ?
O5 H5A 0.81(5) . ?
O5 H5B 0.890(19) . ?
Zn1 N2 2.064(3) 1_465 ?

loop_
_geom_hbond_atom_site_label_D
_geom_hbond_atom_site_label_H
_geom_hbond_atom_site_label_A
_geom_hbond_distance_DH
_geom_hbond_distance_HA
_geom_hbond_distance_DA
_geom_hbond_angle_DHA
_geom_hbond_site_symmetry_A
C10 H10 O4 0.93 2.64 3.341(4) 132.9 2_655
C12 H12 O1 0.93 2.36 3.068(4) 132.6 1_645
C13 H13 O6 0.93 2.26 2.850(4) 121.2 .
C22 H22B O5 0.96 2.72 3.382(9) 126.4 1_655
O5 H5A O1 0.81(5) 1.91(5) 2.709(4) 173(5) 2
O5 H5B O7 0.890(19) 1.76(2) 2.646(5) 172(4) 2_656
N1 H1N O4 0.882(18) 2.10(2) 2.978(4) 172(4) 2_655

loop_
_geom_torsion_atom_site_label_1
_geom_torsion_atom_site_label_2
_geom_torsion_atom_site_label_3
_geom_torsion_atom_site_label_4
_geom_torsion
_geom_torsion_site_symmetry_1
_geom_torsion_site_symmetry_2
_geom_torsion_site_symmetry_3
_geom_torsion_site_symmetry_4
_geom_torsion_publ_flag
O1 C1 C2 C3 5.2(5) . . . . ?
O2 C1 C2 C3 -176.2(3) . . . . ?
O1 C1 C2 C7 -172.1(3) . . . . ?
O2 C1 C2 C7 6.6(5) . . . . ?
C7 C2 C3 C4 1.1(5) . . . . ?
C1 C2 C3 C4 -176.1(3) . . . . ?
C2 C3 C4 C5 -0.2(5) . . . . ?
C3 C4 C5 C6 -1.1(5) . . . . ?
C3 C4 C5 C8 176.6(3) . . . . ?
C4 C5 C6 C7 1.4(6) . . . . ?
C8 C5 C6 C7 -176.4(3) . . . . ?
C5 C6 C7 C2 -0.4(6) . . . . ?
C3 C2 C7 C6 -0.8(6) . . . . ?
C1 C2 C7 C6 176.4(3) . . . . ?
C6 C5 C8 O6 15.1(5) . . . . ?
C4 C5 C8 O6 -162.6(4) . . . . ?
C6 C5 C8 N1 -165.0(3) . . . . ?
C4 C5 C8 N1 17.3(5) . . . . ?
C13 C9 C10 C11 -1.2(5) . . . . ?
N1 C9 C10 C11 176.6(3) . . . . ?
C9 C10 C11 C12 0.2(6) . . . . ?
C10 C11 C12 N2 1.0(6) . . . . ?
C10 C9 C13 N2 0.9(5) . . . . ?
N1 C9 C13 N2 -176.7(3) . . . . ?
O4 C14 C15 C17 -10.6(5) . . . . ?
O3 C14 C15 C17 169.4(3) . . . . ?
O4 C14 C15 C16 169.4(3) . . . . ?
O3 C14 C15 C16 -10.6(5) . . . . ?
C17 C15 C16 C17 0.4(6) . . . 2_666 ?
C14 C15 C16 C17 -179.7(3) . . . 2_666 ?
C16 C15 C17 C16 -0.4(6) . . . 2_666 ?
C14 C15 C17 C16 179.7(3) . . . 2_666 ?
O6 C8 N1 C9 -2.0(6) . . . . ?
C5 C8 N1 C9 178.2(3) . . . . ?
C10 C9 N1 C8 171.2(3) . . . . ?
C13 C9 N1 C8 -11.1(5) . . . . ?
C11 C12 N2 C13 -1.3(5) . . . . ?
C11 C12 N2 Zn1 177.9(3) . . . 1_645 ?
C9 C13 N2 C12 0.3(5) . . . . ?
C9 C13 N2 Zn1 -178.9(2) . . . 1_645 ?
O7 C21 N3 C22 -173.2(9) . . . . ?
O7 C21 N3 C23 -12.1(14) . . . . ?
O1 C1 O2 Zn1 3.6(4) . . . . ?
C2 C1 O2 Zn1 -175.0(2) . . . . ?
O4 C14 O3 Zn1 3.1(3) . . . . ?
C15 C14 O3 Zn1 -176.9(2) . . . . ?
O3 C14 O4 Zn1 -2.6(3) . . . . ?
C15 C14 O4 Zn1 177.4(3) . . . . ?
